data_7050694
loop_
_publ_author_name
'Urbanczyk-Lipkowska, Z.'
'Szczesna, B.'

_publ_section_title
;
Cooperative effect of multiple hydrogen bonding involving nitro
group - solid state dimeric self-assembly of o-, m-,
p-hydroxyphenyl-2,4-dinitrophenylhydrazones
;
_journal_name_full 'New Journal of Chemistry'
_journal_paper_doi 10.1039/b105498h
_journal_year 2002
_chemical_formula_sum 'C13 H10 N4 O5'
_chemical_formula_weight 302.25
_space_group_IT_number 14
_symmetry_cell_setting monoclinic
_symmetry_space_group_name_Hall '-P 2yn'
_symmetry_space_group_name_H-M 'P 1 21/n 1'
_cell_angle_alpha 90.00
_cell_angle_beta 91.488(11)
_cell_angle_gamma 90.00
_cell_formula_units_Z 4
_cell_length_a 8.4297(4)
_cell_length_b 6.1857(7)
_cell_length_c 24.7150(14)
_cell_measurement_temperature 293(2)
_cell_volume 1288.29(17)
_diffrn_ambient_temperature 293(2)
_exptl_crystal_density_diffrn 1.558
_cod_depositor_comments
;
The following automatic conversions were performed:
'_symmetry_cell_setting' value 'Monoclinic' changed to 'monoclinic'
according to '/home/saulius/struct/CIF-dictionaries/cif_core.dic'
dictionary named 'cif_core.dic' version 2.4.1 from 2010-06-29.

Automatic conversion script
Id: cif_fix_enum 1527 2010-12-29 10:47:43Z saulius 
;
_cod_original_sg_symbol_H-M 'P 21/n'
_cod_database_code 7050694

loop_
_symmetry_equiv_pos_as_xyz
'x, y, z'
'-x+1/2, y+1/2, -z+1/2'
'-x, -y, -z'
'x-1/2, -y-1/2, z-1/2'

loop_
_atom_site_label
_atom_site_type_symbol
_atom_site_fract_x
_atom_site_fract_y
_atom_site_fract_z
_atom_site_U_iso_or_equiv
_atom_site_adp_type
_atom_site_occupancy
_atom_site_calc_flag
_atom_site_refinement_flags
_atom_site_disorder_assembly
_atom_site_disorder_group
C1 C 0.7690(3) 0.7435(4) 0.09023(10) 0.0347(6) Uani 1 d . . .
C2 C 0.7299(3) 0.5494(4) 0.11750(10) 0.0336(5) Uani 1 d . . .
C3 C 0.7976(3) 0.4994(4) 0.16790(10) 0.0386(6) Uani 1 d . . .
H3 H 0.7725 0.3707 0.1851 0.046 Uiso 1 calc R . .
C4 C 0.9016(3) 0.6424(5) 0.19169(10) 0.0412(6) Uani 1 d . . .
C5 C 0.9411(3) 0.8359(5) 0.16672(11) 0.0442(7) Uani 1 d . . .
H5 H 1.0123 0.9306 0.1836 0.053 Uiso 1 calc R . .
C6 C 0.8750(3) 0.8862(4) 0.11749(10) 0.0416(6) Uani 1 d . . .
H6 H 0.9002 1.0172 0.1014 0.050 Uiso 1 calc R . .
C7 C 0.6951(3) 1.0128(4) -0.03175(10) 0.0388(6) Uani 1 d . . .
H7 H 0.626(3) 0.901(4) -0.0483(10) 0.036(7) Uiso 1 d . . .
C8 C 0.7313(3) 1.2020(4) -0.06396(9) 0.0336(5) Uani 1 d . . .
C13 C 0.6587(3) 1.2232(4) -0.11539(10) 0.0366(6) Uani 1 d . . .
H13 H 0.5912 1.1149 -0.1283 0.044 Uiso 1 calc R . .
C12 C 0.6859(3) 1.4016(4) -0.14712(10) 0.0379(6) Uani 1 d . . .
H12 H 0.6377 1.4124 -0.1813 0.045 Uiso 1 calc R . .
C11 C 0.7848(3) 1.5646(4) -0.12825(10) 0.0370(6) Uani 1 d . . .
C10 C 0.8602(3) 1.5456(4) -0.07751(10) 0.0398(6) Uani 1 d . . .
H10 H 0.9284 1.6538 -0.0650 0.048 Uiso 1 calc R . .
C9 C 0.8336(3) 1.3669(4) -0.04609(10) 0.0378(6) Uani 1 d . . .
H9 H 0.8844 1.3552 -0.0124 0.045 Uiso 1 calc R . .
N1 N 0.7579(3) 0.9844(3) 0.01585(8) 0.0392(5) Uani 1 d . . .
N2 N 0.7097(3) 0.7948(3) 0.04030(8) 0.0392(5) Uani 1 d D . .
H2 H 0.640(3) 0.688(4) 0.0200(10) 0.055(9) Uiso 1 d D . .
N3 N 0.6228(2) 0.3908(3) 0.09448(8) 0.0373(5) Uani 1 d . . .
N4 N 0.9798(3) 0.5837(5) 0.24286(10) 0.0553(7) Uani 1 d . . .
O1 O 0.5644(2) 0.4233(3) 0.04866(7) 0.0463(5) Uani 1 d . . .
O2 O 0.5910(2) 0.2298(3) 0.12101(8) 0.0528(6) Uani 1 d . . .
O3 O 1.0823(3) 0.7083(5) 0.26058(9) 0.0818(9) Uani 1 d . . .
O4 O 0.9422(3) 0.4168(5) 0.26549(10) 0.0831(9) Uani 1 d . . .
O5 O 0.8155(3) 1.7464(3) -0.15712(8) 0.0529(6) Uani 1 d D . .
H5A H 0.734(3) 1.771(7) -0.1855(11) 0.104(14) Uiso 1 d D . .

loop_
_atom_site_aniso_label
_atom_site_aniso_U_11
_atom_site_aniso_U_22
_atom_site_aniso_U_33
_atom_site_aniso_U_23
_atom_site_aniso_U_13
_atom_site_aniso_U_12
C1 0.0359(13) 0.0330(13) 0.0351(12) 0.0010(10) -0.0021(10) 0.0023(10)
C2 0.0314(12) 0.0332(13) 0.0358(12) 0.0002(10) -0.0061(10) -0.0005(10)
C3 0.0391(14) 0.0412(15) 0.0353(13) 0.0042(11) -0.0026(10) -0.0003(11)
C4 0.0429(14) 0.0481(15) 0.0321(12) 0.0003(11) -0.0090(11) 0.0024(12)
C5 0.0404(14) 0.0456(16) 0.0463(15) -0.0060(12) -0.0070(11) -0.0052(12)
C6 0.0485(15) 0.0329(13) 0.0433(14) 0.0018(11) -0.0039(11) -0.0048(12)
C7 0.0420(14) 0.0360(14) 0.0380(13) 0.0009(11) -0.0046(11) -0.0004(11)
C8 0.0362(12) 0.0337(13) 0.0307(11) 0.0018(10) -0.0031(9) 0.0024(10)
C13 0.0375(13) 0.0360(13) 0.0357(13) -0.0022(11) -0.0079(10) -0.0034(11)
C12 0.0397(13) 0.0413(14) 0.0321(12) 0.0025(11) -0.0112(10) -0.0001(11)
C11 0.0393(13) 0.0346(13) 0.0367(13) 0.0056(10) -0.0041(10) 0.0019(11)
C10 0.0396(13) 0.0386(14) 0.0406(14) -0.0001(11) -0.0109(11) -0.0075(11)
C9 0.0416(13) 0.0407(14) 0.0305(12) 0.0026(11) -0.0104(10) -0.0022(11)
N1 0.0462(12) 0.0336(11) 0.0376(11) 0.0067(9) -0.0055(9) -0.0027(9)
N2 0.0491(13) 0.0320(11) 0.0360(11) 0.0071(9) -0.0088(9) -0.0055(10)
N3 0.0395(11) 0.0336(11) 0.0384(11) 0.0040(9) -0.0059(9) -0.0008(9)
N4 0.0592(16) 0.0706(18) 0.0355(12) 0.0005(13) -0.0132(11) 0.0007(14)
O1 0.0534(11) 0.0449(11) 0.0397(10) 0.0021(8) -0.0156(8) -0.0093(9)
O2 0.0612(13) 0.0403(11) 0.0560(12) 0.0135(9) -0.0127(10) -0.0140(9)
O3 0.0886(18) 0.101(2) 0.0543(14) -0.0033(14) -0.0354(13) -0.0235(16)
O4 0.104(2) 0.088(2) 0.0549(14) 0.0268(14) -0.0280(13) -0.0132(17)
O5 0.0590(13) 0.0448(11) 0.0540(12) 0.0164(10) -0.0173(10) -0.0097(10)

loop_
_geom_bond_atom_site_label_1
_geom_bond_atom_site_label_2
_geom_bond_distance
_geom_bond_site_symmetry_2
_geom_bond_publ_flag
C1 N2 1.357(3) . ?
C1 C6 1.415(3) . ?
C1 C2 1.420(3) . ?
C2 C3 1.391(3) . ?
C2 N3 1.441(3) . ?
C3 C4 1.367(4) . ?
C4 C5 1.392(4) . ?
C4 N4 1.457(3) . ?
C5 C6 1.361(4) . ?
C7 N1 1.289(3) . ?
C7 C8 1.452(3) . ?
C8 C9 1.401(3) . ?
C8 C13 1.402(3) . ?
C13 C12 1.377(3) . ?
C12 C11 1.382(3) . ?
C11 O5 1.360(3) . ?
C11 C10 1.396(3) . ?
C10 C9 1.372(3) . ?
N1 N2 1.385(3) . ?
N3 O2 1.226(3) . ?
N3 O1 1.239(3) . ?
N4 O4 1.220(3) . ?
N4 O3 1.230(3) . ?

loop_
_cod_related_entry_id
_cod_related_entry_database
_cod_related_entry_code
1 ChemSpider 12624752
